data_4134393
loop_
_publ_author_name
'Tamura, Yukari'
'Takezawa, Hiroki'
'Fujita, Makoto'

_publ_contact_author 'Makoto Fujita'
_publ_section_title
;
 A Double-Walled Knotted Cage for Guest-Adaptive Molecular Recognition.
;
_journal_issue 12
_journal_name_full 'Journal of the American Chemical Society'
_journal_page_first 5504
_journal_page_last 5508
_journal_paper_doi 10.1021/jacs.0c00459
_journal_volume 142
_journal_year 2020
_chemical_formula_sum 'C21 H18 O6'
_chemical_formula_weight 366.35
_space_group_crystal_system triclinic
_space_group_IT_number 2
_space_group_name_Hall '-P 1'
_space_group_name_H-M_alt 'P -1'
_atom_sites_solution_hydrogens geom
_atom_sites_solution_primary direct
_atom_sites_solution_secondary difmap
_audit_creation_method SHELXL-2017/1
_cell_angle_alpha 74.125(3)
_cell_angle_beta 84.067(3)
_cell_angle_gamma 85.833(3)
_cell_formula_units_Z 4
_cell_length_a 10.020(2)
_cell_length_b 11.554(2)
_cell_length_c 16.035(3)
_cell_measurement_reflns_used 3824
_cell_measurement_temperature 90(2)
_cell_measurement_theta_max 28.27
_cell_measurement_theta_min 2.34
_cell_volume 1774.1(6)
_computing_cell_refinement 'Bruker SAINT'
_computing_data_collection 'Bruker APEX2'
_computing_data_reduction 'Bruker SAINT'
_computing_molecular_graphics 'Bruker SHELXTL'
_computing_publication_material 'Bruker SHELXTL'
_computing_structure_refinement 'SHELXL-2017/1 (Sheldrick, 2017)'
_computing_structure_solution 'SHELXS-97 (Sheldrick 2008)'
_diffrn_ambient_temperature 90(2)
_diffrn_measured_fraction_theta_full 0.989
_diffrn_measured_fraction_theta_max 0.928
_diffrn_measurement_device_type 'Bruker APEX-II CCD'
_diffrn_measurement_method '\f and \w scans'
_diffrn_radiation_type MoK\a
_diffrn_radiation_wavelength 0.71073
_diffrn_reflns_av_R_equivalents 0.0314
_diffrn_reflns_av_unetI/netI 0.0622
_diffrn_reflns_Laue_measured_fraction_full 0.989
_diffrn_reflns_Laue_measured_fraction_max 0.928
_diffrn_reflns_limit_h_max 13
_diffrn_reflns_limit_h_min -13
_diffrn_reflns_limit_k_max 15
_diffrn_reflns_limit_k_min -15
_diffrn_reflns_limit_l_max 15
_diffrn_reflns_limit_l_min -20
_diffrn_reflns_number 14382
_diffrn_reflns_point_group_measured_fraction_full 0.989
_diffrn_reflns_point_group_measured_fraction_max 0.928
_diffrn_reflns_theta_full 25.242
_diffrn_reflns_theta_max 28.313
_diffrn_reflns_theta_min 1.325
_diffrn_source 'fine-focus sealed tube'
_exptl_absorpt_coefficient_mu 0.101
_exptl_absorpt_correction_T_max 0.7457
_exptl_absorpt_correction_T_min 0.5879
_exptl_absorpt_correction_type multi-scan
_exptl_absorpt_process_details SADABS
_exptl_crystal_colour colourless
_exptl_crystal_density_diffrn 1.372
_exptl_crystal_density_meas ?
_exptl_crystal_density_method 'not measured'
_exptl_crystal_description plate
_exptl_crystal_F_000 768
_exptl_crystal_size_max 0.281
_exptl_crystal_size_mid 0.114
_exptl_crystal_size_min 0.042
_refine_diff_density_max 0.600
_refine_diff_density_min -0.309
_refine_diff_density_rms 0.082
_refine_ls_extinction_method none
_refine_ls_goodness_of_fit_ref 1.053
_refine_ls_hydrogen_treatment constr
_refine_ls_matrix_type full
_refine_ls_number_parameters 493
_refine_ls_number_reflns 8192
_refine_ls_number_restraints 0
_refine_ls_restrained_S_all 1.053
_refine_ls_R_factor_all 0.1000
_refine_ls_R_factor_gt 0.0678
_refine_ls_shift/su_max 0.000
_refine_ls_shift/su_mean 0.000
_refine_ls_structure_factor_coef Fsqd
_refine_ls_weighting_details 'w=1/[\s^2^(Fo^2^)+(0.1041P)^2^+0.7748P] where P=(Fo^2^+2Fc^2^)/3'
_refine_ls_weighting_scheme calc
_refine_ls_wR_factor_gt 0.1853
_refine_ls_wR_factor_ref 0.2057
_reflns_Friedel_coverage 0.000
_reflns_number_gt 5415
_reflns_number_total 8192
_reflns_threshold_expression 'I > 2\s(I)'
_cod_data_source_file ja0c00459_si_004.cif
_cod_data_source_block p-1
_cod_depositor_comments
;
The following automatic conversions were performed:

data item '_exptl_crystal_density_meas' value 'not measured' was
changed to '?' -- the value is perceived as not measured.

Automatic conversion script
Id: cif_fix_values 7556 2019-12-06 15:28:31Z antanas 

 Adding full bibliography for 4134392--4134394.cif.
;
_cod_original_cell_volume 1774.2(6)
_cod_database_code 4134393
_shelx_shelxl_version_number 2017/1
_shelx_space_group_comment
; 
The symmetry employed for this shelxl refinement is uniquely defined 
by the following loop, which should always be used as a source of 
symmetry information in preference to the above space-group names. 
They are only intended as comments. 
;
_shelx_estimated_absorpt_t_min 0.972
_shelx_estimated_absorpt_t_max 0.996

loop_
_space_group_symop_operation_xyz
'x, y, z'
'-x, -y, -z'

loop_
_atom_site_label
_atom_site_type_symbol
_atom_site_fract_x
_atom_site_fract_y
_atom_site_fract_z
_atom_site_U_iso_or_equiv
_atom_site_adp_type
_atom_site_occupancy
_atom_site_site_symmetry_order
_atom_site_calc_flag
_atom_site_refinement_flags_posn
_atom_site_refinement_flags_adp
_atom_site_refinement_flags_occupancy
_atom_site_disorder_assembly
_atom_site_disorder_group
C1 C 0.8777(2) 0.5034(2) 0.12401(15) 0.0186(5) Uani 1 1 d . . . . .
O1 O 0.90283(17) 0.32659(15) 0.06935(11) 0.0230(4) Uani 1 1 d . . . . .
C2 C 0.7625(2) 0.5613(2) 0.08465(15) 0.0195(5) Uani 1 1 d . . . . .
O2 O 0.62866(19) 0.8412(2) -0.03749(15) 0.0487(6) Uani 1 1 d . . . . .
C3 C 0.7365(2) 0.6853(2) 0.07023(15) 0.0199(5) Uani 1 1 d . . . . .
O3 O 1.07083(17) 0.88062(16) 0.08840(11) 0.0269(4) Uani 1 1 d . . . . .
C4 C 0.8275(2) 0.7529(2) 0.09534(16) 0.0209(5) Uani 1 1 d . . . . .
O4 O 0.67402(16) 0.49787(15) 0.05656(11) 0.0219(4) Uani 1 1 d . . . . .
C5 C 0.9466(2) 0.7001(2) 0.13174(15) 0.0197(5) Uani 1 1 d . . . . .
O5 O 0.79638(18) 0.87418(15) 0.08330(12) 0.0283(4) Uani 1 1 d . . . . .
C6 C 0.9666(2) 0.5747(2) 0.14756(15) 0.0186(5) Uani 1 1 d . . . . .
O6 O 1.07863(16) 0.52114(14) 0.18844(10) 0.0200(4) Uani 1 1 d . . . . .
C7 C 0.9095(2) 0.3737(2) 0.13857(15) 0.0202(5) Uani 1 1 d . . . . .
O7 O 0.58775(19) 0.65157(16) 0.43331(11) 0.0286(4) Uani 1 1 d . . . . .
C8 C 0.9525(3) 0.2869(2) 0.20695(16) 0.0257(5) Uani 1 1 d . . . . .
H8 H 0.965554 0.295854 0.262664 0.031 Uiso 1 1 calc R U . . .
O8 O 0.9455(2) 0.1797(3) 0.44401(14) 0.0570(7) Uani 1 1 d . . . . .
C9 C 0.9746(3) 0.1791(2) 0.17916(17) 0.0253(5) Uani 1 1 d . . . . .
H9 H 1.005137 0.102282 0.212594 0.030 Uiso 1 1 calc R U . . .
O9 O 0.38780(18) 0.25156(16) 0.25673(12) 0.0280(4) Uani 1 1 d . . . . .
C10 C 0.9436(3) 0.2081(2) 0.09653(17) 0.0246(5) Uani 1 1 d . . . . .
H10 H 0.949237 0.153425 0.061433 0.030 Uiso 1 1 calc R U . . .
O10 O 0.79393(17) 0.48261(16) 0.44542(11) 0.0254(4) Uani 1 1 d . . . . .
C11 C 0.6131(2) 0.7435(2) 0.03227(16) 0.0231(5) Uani 1 1 d . . . . .
O11 O 0.66478(17) 0.10389(15) 0.42366(11) 0.0249(4) Uani 1 1 d . . . . .
C12 C 0.4805(3) 0.7242(3) 0.05143(19) 0.0337(6) Uani 1 1 d . . . . .
H12 H 0.441794 0.661394 0.096909 0.040 Uiso 1 1 calc R U . . .
O12 O 0.39461(17) 0.46256(15) 0.31014(11) 0.0234(4) Uani 1 1 d . . . . .
C13 C 0.4102(3) 0.8146(3) -0.00855(19) 0.0343(6) Uani 1 1 d . . . . .
H13 H 0.315613 0.825012 -0.010953 0.041 Uiso 1 1 calc R U . . .
C14 C 0.5026(3) 0.8819(3) -0.0607(2) 0.0492(9) Uani 1 1 d . . . . .
H14 H 0.483961 0.949396 -0.107938 0.059 Uiso 1 1 calc R U . . .
C15 C 1.0489(2) 0.7725(2) 0.14933(15) 0.0198(5) Uani 1 1 d . . . . .
C16 C 1.1304(3) 0.7566(2) 0.21398(18) 0.0280(6) Uani 1 1 d . . . . .
H16 H 1.136143 0.689389 0.263474 0.034 Uiso 1 1 calc R U . . .
C17 C 1.2072(3) 0.8638(3) 0.19184(19) 0.0324(6) Uani 1 1 d . . . . .
H17 H 1.273199 0.881332 0.224573 0.039 Uiso 1 1 calc R U . . .
C18 C 1.1678(3) 0.9331(2) 0.11695(18) 0.0281(6) Uani 1 1 d . . . . .
H18 H 1.202613 1.009188 0.087286 0.034 Uiso 1 1 calc R U . . .
C19 C 0.5940(3) 0.4163(2) 0.12425(18) 0.0290(6) Uani 1 1 d . . . . .
H19A H 0.524759 0.385115 0.098416 0.043 Uiso 1 1 calc R U . . .
H19B H 0.551253 0.459089 0.165685 0.043 Uiso 1 1 calc R U . . .
H19C H 0.651784 0.349108 0.154645 0.043 Uiso 1 1 calc R U . . .
C20 C 0.7757(3) 0.9129(3) 0.1614(2) 0.0363(7) Uani 1 1 d . . . . .
H20A H 0.747474 0.998541 0.147006 0.055 Uiso 1 1 calc R U . . .
H20B H 0.859670 0.900726 0.189702 0.055 Uiso 1 1 calc R U . . .
H20C H 0.705904 0.865947 0.200860 0.055 Uiso 1 1 calc R U . . .
C21 C 1.1901(2) 0.5000(2) 0.12899(17) 0.0275(6) Uani 1 1 d . . . . .
H21A H 1.164410 0.444661 0.097392 0.041 Uiso 1 1 calc R U . . .
H21B H 1.267180 0.464504 0.161743 0.041 Uiso 1 1 calc R U . . .
H21C H 1.214441 0.576557 0.087469 0.041 Uiso 1 1 calc R U . . .
C22 C 0.5915(2) 0.4765(2) 0.37719(15) 0.0206(5) Uani 1 1 d . . . . .
C23 C 0.7055(2) 0.4185(2) 0.41740(15) 0.0214(5) Uani 1 1 d . . . . .
C24 C 0.7313(2) 0.2936(2) 0.43306(15) 0.0211(5) Uani 1 1 d . . . . .
C25 C 0.6426(2) 0.2274(2) 0.40532(15) 0.0206(5) Uani 1 1 d . . . . .
C26 C 0.5297(2) 0.2813(2) 0.36297(15) 0.0205(5) Uani 1 1 d . . . . .
C27 C 0.5056(2) 0.4062(2) 0.35028(15) 0.0203(5) Uani 1 1 d . . . . .
C28 C 0.5597(2) 0.6057(2) 0.36605(16) 0.0222(5) Uani 1 1 d . . . . .
C29 C 0.5073(3) 0.6944(2) 0.30372(19) 0.0334(6) Uani 1 1 d . . . . .
H29 H 0.478456 0.687270 0.250807 0.040 Uiso 1 1 calc R U . . .
C30 C 0.5031(3) 0.8026(2) 0.33227(19) 0.0316(6) Uani 1 1 d . . . . .
H30 H 0.471812 0.880703 0.301712 0.038 Uiso 1 1 calc R U . . .
C31 C 0.5519(3) 0.7714(2) 0.40999(18) 0.0295(6) Uani 1 1 d . . . . .
H31 H 0.560390 0.825211 0.444358 0.035 Uiso 1 1 calc R U . . .
C32 C 0.8439(2) 0.2353(2) 0.48326(17) 0.0248(5) Uani 1 1 d . . . . .
C33 C 0.8694(3) 0.2247(3) 0.56494(18) 0.0344(6) Uani 1 1 d . . . . .
H33 H 0.812915 0.254206 0.606681 0.041 Uiso 1 1 calc R U . . .
C34 C 0.9950(3) 0.1620(3) 0.57870(19) 0.0335(6) Uani 1 1 d . . . . .
H34 H 1.039348 0.141493 0.630713 0.040 Uiso 1 1 calc R U . . .
C35 C 1.0378(3) 0.1380(4) 0.5046(2) 0.0560(10) Uani 1 1 d . . . . .
H35 H 1.121174 0.097300 0.494330 0.067 Uiso 1 1 calc R U . . .
C36 C 0.4354(2) 0.2080(2) 0.33785(15) 0.0207(5) Uani 1 1 d . . . . .
C37 C 0.3779(3) 0.1015(2) 0.37959(18) 0.0270(6) Uani 1 1 d . . . . .
H37 H 0.394447 0.051188 0.435593 0.032 Uiso 1 1 calc R U . . .
C38 C 0.2877(3) 0.0808(2) 0.32193(19) 0.0305(6) Uani 1 1 d . . . . .
H38 H 0.231050 0.014792 0.333216 0.037 Uiso 1 1 calc R U . . .
C39 C 0.2979(3) 0.1712(2) 0.24955(19) 0.0323(6) Uani 1 1 d . . . . .
H39 H 0.249848 0.179042 0.200075 0.039 Uiso 1 1 calc R U . . .
C40 C 0.8840(3) 0.5503(4) 0.3791(2) 0.0513(9) Uani 1 1 d . . . . .
H40A H 0.936556 0.496249 0.349181 0.077 Uiso 1 1 calc R U . . .
H40B H 0.944646 0.590791 0.404931 0.077 Uiso 1 1 calc R U . . .
H40C H 0.833048 0.610587 0.337176 0.077 Uiso 1 1 calc R U . . .
C41 C 0.7254(3) 0.0636(2) 0.35061(19) 0.0317(6) Uani 1 1 d . . . . .
H41A H 0.671817 0.095592 0.300824 0.048 Uiso 1 1 calc R U . . .
H41B H 0.728993 -0.024617 0.365890 0.048 Uiso 1 1 calc R U . . .
H41C H 0.816659 0.092402 0.335338 0.048 Uiso 1 1 calc R U . . .
C42 C 0.2686(3) 0.4398(3) 0.36372(18) 0.0352(7) Uani 1 1 d . . . . .
H42A H 0.194003 0.476220 0.328817 0.053 Uiso 1 1 calc R U . . .
H42B H 0.268100 0.475080 0.412814 0.053 Uiso 1 1 calc R U . . .
H42C H 0.258413 0.352726 0.385736 0.053 Uiso 1 1 calc R U . . .

loop_
_atom_site_aniso_label
_atom_site_aniso_U_11
_atom_site_aniso_U_22
_atom_site_aniso_U_33
_atom_site_aniso_U_23
_atom_site_aniso_U_13
_atom_site_aniso_U_12
C1 0.0200(11) 0.0207(11) 0.0139(11) -0.0033(9) 0.0009(9) -0.0020(9)
O1 0.0266(9) 0.0249(9) 0.0192(9) -0.0085(7) -0.0023(7) -0.0004(7)
C2 0.0190(11) 0.0258(12) 0.0139(11) -0.0057(9) 0.0026(9) -0.0059(9)
O2 0.0216(10) 0.0565(14) 0.0497(14) 0.0202(11) -0.0102(9) -0.0066(9)
C3 0.0167(11) 0.0260(12) 0.0156(11) -0.0043(9) 0.0011(9) -0.0002(9)
O3 0.0245(9) 0.0277(9) 0.0264(10) -0.0025(7) -0.0013(7) -0.0065(7)
C4 0.0209(12) 0.0207(11) 0.0199(12) -0.0040(9) -0.0005(10) -0.0001(9)
O4 0.0182(8) 0.0274(9) 0.0209(9) -0.0078(7) 0.0007(7) -0.0054(7)
C5 0.0178(11) 0.0227(12) 0.0174(11) -0.0036(9) -0.0004(9) -0.0006(9)
O5 0.0324(10) 0.0195(9) 0.0335(10) -0.0064(8) -0.0102(8) 0.0032(7)
C6 0.0181(11) 0.0221(11) 0.0145(11) -0.0037(9) 0.0005(9) -0.0008(9)
O6 0.0180(8) 0.0234(8) 0.0175(8) -0.0036(7) -0.0036(7) 0.0019(6)
C7 0.0180(11) 0.0240(12) 0.0198(12) -0.0074(10) -0.0002(9) -0.0037(9)
O7 0.0352(10) 0.0303(10) 0.0230(9) -0.0123(8) 0.0023(8) -0.0063(8)
C8 0.0351(14) 0.0229(12) 0.0188(12) -0.0046(10) -0.0033(11) -0.0030(10)
O8 0.0351(12) 0.104(2) 0.0309(12) -0.0227(13) -0.0072(10) 0.0269(13)
C9 0.0265(13) 0.0210(12) 0.0267(13) -0.0039(10) -0.0011(11) -0.0012(10)
O9 0.0286(10) 0.0291(9) 0.0277(10) -0.0062(8) -0.0092(8) -0.0069(7)
C10 0.0261(13) 0.0226(12) 0.0280(14) -0.0120(10) -0.0002(11) -0.0023(10)
O10 0.0236(9) 0.0313(10) 0.0235(9) -0.0099(8) -0.0017(7) -0.0055(7)
C11 0.0239(12) 0.0252(12) 0.0217(12) -0.0080(10) -0.0045(10) 0.0000(10)
O11 0.0248(9) 0.0203(9) 0.0260(9) -0.0006(7) -0.0020(7) 0.0003(7)
C12 0.0208(13) 0.0435(16) 0.0349(16) -0.0064(13) -0.0022(11) -0.0043(11)
O12 0.0214(9) 0.0248(9) 0.0230(9) -0.0040(7) -0.0060(7) 0.0013(7)
C13 0.0203(13) 0.0454(17) 0.0397(16) -0.0151(14) -0.0082(12) 0.0039(12)
C14 0.0256(15) 0.0510(19) 0.058(2) 0.0126(16) -0.0182(15) -0.0003(13)
C15 0.0183(11) 0.0181(11) 0.0201(12) -0.0013(9) 0.0008(9) -0.0006(9)
C16 0.0303(14) 0.0240(13) 0.0321(14) -0.0080(11) -0.0113(12) -0.0027(10)
C17 0.0277(14) 0.0381(15) 0.0387(16) -0.0200(13) -0.0074(12) -0.0058(12)
C18 0.0239(13) 0.0260(13) 0.0359(15) -0.0114(11) -0.0001(11) -0.0027(10)
C19 0.0259(13) 0.0304(14) 0.0305(14) -0.0085(11) 0.0052(11) -0.0096(11)
C20 0.0375(16) 0.0298(14) 0.0422(17) -0.0144(13) 0.0061(13) -0.0003(12)
C21 0.0200(12) 0.0367(14) 0.0236(13) -0.0057(11) 0.0014(10) -0.0001(10)
C22 0.0232(12) 0.0242(12) 0.0138(11) -0.0044(9) 0.0003(9) -0.0019(9)
C23 0.0211(12) 0.0266(12) 0.0166(11) -0.0056(10) -0.0010(9) -0.0038(10)
C24 0.0183(11) 0.0273(12) 0.0155(11) -0.0032(10) -0.0003(9) 0.0014(9)
C25 0.0215(12) 0.0179(11) 0.0190(12) -0.0007(9) 0.0008(9) -0.0004(9)
C26 0.0206(12) 0.0231(12) 0.0167(11) -0.0036(9) 0.0005(9) -0.0031(9)
C27 0.0193(11) 0.0243(12) 0.0157(11) -0.0035(9) -0.0005(9) 0.0007(9)
C28 0.0208(12) 0.0264(12) 0.0208(12) -0.0086(10) 0.0005(10) -0.0035(9)
C29 0.0388(16) 0.0284(14) 0.0363(16) -0.0110(12) -0.0147(13) 0.0023(12)
C30 0.0299(14) 0.0226(13) 0.0425(17) -0.0092(12) -0.0045(12) 0.0010(11)
C31 0.0318(14) 0.0262(13) 0.0331(15) -0.0150(11) 0.0088(12) -0.0076(11)
C32 0.0206(12) 0.0255(12) 0.0275(13) -0.0058(10) -0.0040(10) 0.0004(10)
C33 0.0314(15) 0.0464(17) 0.0264(14) -0.0116(13) -0.0069(12) 0.0047(12)
C34 0.0297(14) 0.0389(16) 0.0331(15) -0.0081(13) -0.0129(12) -0.0023(12)
C35 0.0315(17) 0.093(3) 0.0388(19) -0.0150(19) -0.0092(15) 0.0287(17)
C36 0.0176(11) 0.0243(12) 0.0185(12) -0.0033(10) -0.0010(9) 0.0003(9)
C37 0.0262(13) 0.0245(13) 0.0277(14) -0.0049(11) 0.0022(11) 0.0023(10)
C38 0.0219(13) 0.0319(14) 0.0424(16) -0.0181(13) 0.0019(12) -0.0067(11)
C39 0.0291(14) 0.0331(14) 0.0399(16) -0.0148(13) -0.0105(12) -0.0062(11)
C40 0.0379(17) 0.081(3) 0.0434(19) -0.0292(18) 0.0115(15) -0.0292(17)
C41 0.0295(14) 0.0270(13) 0.0380(16) -0.0105(12) 0.0039(12) -0.0007(11)
C42 0.0276(14) 0.0501(18) 0.0263(14) -0.0105(13) -0.0017(12) 0.0082(12)

loop_
_atom_type_symbol
_atom_type_description
_atom_type_scat_dispersion_real
_atom_type_scat_dispersion_imag
_atom_type_scat_source
C C 0.0033 0.0016 'International Tables Vol C Tables 4.2.6.8 and 6.1.1.4'
H H 0.0000 0.0000 'International Tables Vol C Tables 4.2.6.8 and 6.1.1.4'
O O 0.0106 0.0060 'International Tables Vol C Tables 4.2.6.8 and 6.1.1.4'

loop_
_geom_angle_atom_site_label_1
_geom_angle_atom_site_label_2
_geom_angle_atom_site_label_3
_geom_angle
_geom_angle_site_symmetry_1
_geom_angle_site_symmetry_3
_geom_angle_publ_flag
C6 C1 C2 117.7(2) . . ?
C6 C1 C7 119.4(2) . . ?
C2 C1 C7 122.9(2) . . ?
C10 O1 C7 106.30(18) . . ?
O4 C2 C3 117.6(2) . . ?
O4 C2 C1 120.9(2) . . ?
C3 C2 C1 121.5(2) . . ?
C11 O2 C14 106.7(2) . . ?
C2 C3 C4 118.9(2) . . ?
C2 C3 C11 120.8(2) . . ?
C4 C3 C11 120.3(2) . . ?
C18 O3 C15 106.40(19) . . ?
O5 C4 C3 117.5(2) . . ?
O5 C4 C5 120.7(2) . . ?
C3 C4 C5 121.8(2) . . ?
C2 O4 C19 115.52(18) . . ?
C6 C5 C4 117.3(2) . . ?
C6 C5 C15 120.8(2) . . ?
C4 C5 C15 121.9(2) . . ?
C4 O5 C20 115.1(2) . . ?
O6 C6 C1 119.5(2) . . ?
O6 C6 C5 117.7(2) . . ?
C1 C6 C5 122.7(2) . . ?
C6 O6 C21 113.47(18) . . ?
C8 C7 O1 109.8(2) . . ?
C8 C7 C1 133.2(2) . . ?
O1 C7 C1 116.9(2) . . ?
C31 O7 C28 106.9(2) . . ?
C7 C8 C9 106.7(2) . . ?
C32 O8 C35 106.0(2) . . ?
C10 C9 C8 106.1(2) . . ?
C39 O9 C36 106.9(2) . . ?
C9 C10 O1 111.1(2) . . ?
C23 O10 C40 115.0(2) . . ?
C12 C11 O2 108.8(2) . . ?
C12 C11 C3 134.6(2) . . ?
O2 C11 C3 116.5(2) . . ?
C25 O11 C41 113.60(18) . . ?
C11 C12 C13 107.5(3) . . ?
C27 O12 C42 114.51(19) . . ?
C14 C13 C12 106.1(2) . . ?
C13 C14 O2 110.9(3) . . ?
C16 C15 O3 110.4(2) . . ?
C16 C15 C5 133.8(2) . . ?
O3 C15 C5 115.8(2) . . ?
C15 C16 C17 105.4(2) . . ?
C18 C17 C16 106.8(2) . . ?
C17 C18 O3 111.0(2) . . ?
C27 C22 C23 117.8(2) . . ?
C27 C22 C28 120.5(2) . . ?
C23 C22 C28 121.7(2) . . ?
O10 C23 C24 117.7(2) . . ?
O10 C23 C22 120.6(2) . . ?
C24 C23 C22 121.7(2) . . ?
C25 C24 C23 118.4(2) . . ?
C25 C24 C32 121.8(2) . . ?
C23 C24 C32 119.7(2) . . ?
O11 C25 C24 118.5(2) . . ?
O11 C25 C26 119.3(2) . . ?
C24 C25 C26 122.1(2) . . ?
C25 C26 C27 117.8(2) . . ?
C25 C26 C36 120.6(2) . . ?
C27 C26 C36 121.5(2) . . ?
O12 C27 C22 118.1(2) . . ?
O12 C27 C26 119.8(2) . . ?
C22 C27 C26 122.2(2) . . ?
C29 C28 O7 109.2(2) . . ?
C29 C28 C22 134.5(2) . . ?
O7 C28 C22 116.3(2) . . ?
C28 C29 C30 106.9(3) . . ?
C31 C30 C29 106.5(2) . . ?
C30 C31 O7 110.6(2) . . ?
C33 C32 O8 109.3(2) . . ?
C33 C32 C24 132.0(2) . . ?
O8 C32 C24 118.8(2) . . ?
C32 C33 C34 108.1(3) . . ?
C35 C34 C33 105.8(3) . . ?
C34 C35 O8 110.8(3) . . ?
C37 C36 O9 109.2(2) . . ?
C37 C36 C26 133.3(2) . . ?
O9 C36 C26 117.5(2) . . ?
C36 C37 C38 106.2(2) . . ?
C39 C38 C37 107.4(2) . . ?
C38 C39 O9 110.3(2) . . ?

loop_
_geom_bond_atom_site_label_1
_geom_bond_atom_site_label_2
_geom_bond_distance
_geom_bond_site_symmetry_2
_geom_bond_publ_flag
C1 C6 1.400(3) . ?
C1 C2 1.409(3) . ?
C1 C7 1.469(3) . ?
O1 C10 1.364(3) . ?
O1 C7 1.373(3) . ?
C2 O4 1.373(3) . ?
C2 C3 1.397(3) . ?
O2 C11 1.359(3) . ?
O2 C14 1.367(3) . ?
C3 C4 1.398(3) . ?
C3 C11 1.470(3) . ?
O3 C18 1.360(3) . ?
O3 C15 1.375(3) . ?
C4 O5 1.378(3) . ?
C4 C5 1.408(3) . ?
O4 C19 1.442(3) . ?
C5 C6 1.404(3) . ?
C5 C15 1.465(3) . ?
O5 C20 1.432(3) . ?
C6 O6 1.380(3) . ?
O6 C21 1.443(3) . ?
C7 C8 1.352(3) . ?
O7 C31 1.363(3) . ?
O7 C28 1.386(3) . ?
C8 C9 1.429(4) . ?
O8 C32 1.355(3) . ?
O8 C35 1.378(4) . ?
C9 C10 1.338(4) . ?
O9 C39 1.374(3) . ?
O9 C36 1.381(3) . ?
O10 C23 1.377(3) . ?
O10 C40 1.417(3) . ?
C11 C12 1.353(4) . ?
O11 C25 1.383(3) . ?
O11 C41 1.438(3) . ?
C12 C13 1.413(4) . ?
O12 C27 1.374(3) . ?
O12 C42 1.450(3) . ?
C13 C14 1.323(4) . ?
C15 C16 1.351(3) . ?
C16 C17 1.447(4) . ?
C17 C18 1.329(4) . ?
C22 C27 1.398(3) . ?
C22 C23 1.405(3) . ?
C22 C28 1.469(3) . ?
C23 C24 1.404(3) . ?
C24 C25 1.392(3) . ?
C24 C32 1.469(3) . ?
C25 C26 1.397(3) . ?
C26 C27 1.408(3) . ?
C26 C36 1.468(3) . ?
C28 C29 1.340(4) . ?
C29 C30 1.441(4) . ?
C30 C31 1.333(4) . ?
C32 C33 1.331(4) . ?
C33 C34 1.412(4) . ?
C34 C35 1.315(5) . ?
C36 C37 1.366(3) . ?
C37 C38 1.433(4) . ?
C38 C39 1.333(4) . ?
